data_7022689
loop_
_publ_author_name
'Shen, Jian-Qiang'
'Yao, Shuang'
'Zhang, Zhi-Ming'
'Wu, Hai-Hong'
'Zhang, Tian-Zhan'
'Wang, En-Bo'

_publ_section_title
;
 Self-assembly and photocatalytic property of germanoniobate
 [H6Ge4Nb16O56]10-: encapsulating four {GeO4} tetrahedra within a {Nb16}
 cage.
;
_journal_issue 16
_journal_name_full 'Dalton transactions (Cambridge, England : 2003)'
_journal_page_first 5812
_journal_page_last 5817
_journal_paper_doi 10.1039/c3dt32855d
_journal_volume 42
_journal_year 2013
_chemical_formula_sum 'C20 H194 Cu5 Ge8 N20 Na10 Nb32 O163'
_chemical_formula_weight 7425.39
_chemical_name_systematic
;
?
;
_space_group_IT_number 71
_symmetry_cell_setting orthorhombic
_symmetry_space_group_name_Hall '-I 2 2'
_symmetry_space_group_name_H-M 'I m m m'
_atom_sites_solution_hydrogens geom
_atom_sites_solution_primary direct
_atom_sites_solution_secondary difmap
_audit_creation_method SHELXL-97
_cell_angle_alpha 90.00
_cell_angle_beta 90.00
_cell_angle_gamma 90.00
_cell_formula_units_Z 2
_cell_length_a 15.104(3)
_cell_length_b 25.920(5)
_cell_length_c 30.280(6)
_cell_measurement_reflns_used 7268
_cell_measurement_temperature 293(2)
_cell_measurement_theta_max 27.48
_cell_measurement_theta_min 3.01
_cell_volume 11854(4)
_computing_cell_refinement auto
_computing_data_collection auto
_computing_data_reduction auto
_computing_structure_refinement 'SHELXL-97 (Sheldrick, 1997)'
_computing_structure_solution 'SHELXS-97 (Sheldrick, 1990)'
_diffrn_ambient_temperature 293(2)
_diffrn_detector_area_resol_mean 0.01
_diffrn_measured_fraction_theta_full 0.990
_diffrn_measured_fraction_theta_max 0.990
_diffrn_measurement_device_type 'Rigaku R-AXIS RAPID IP'
_diffrn_measurement_method Oscillation
_diffrn_radiation_monochromator graphite
_diffrn_radiation_source 'fine-focus sealed tube'
_diffrn_radiation_type MoK\a
_diffrn_radiation_wavelength 0.71073
_diffrn_reflns_av_R_equivalents 0.0855
_diffrn_reflns_av_unetI/netI 0.0546
_diffrn_reflns_limit_h_max 19
_diffrn_reflns_limit_h_min -19
_diffrn_reflns_limit_k_max 33
_diffrn_reflns_limit_k_min -33
_diffrn_reflns_limit_l_max 36
_diffrn_reflns_limit_l_min -39
_diffrn_reflns_number 51755
_diffrn_reflns_theta_full 27.48
_diffrn_reflns_theta_max 27.48
_diffrn_reflns_theta_min 3.01
_diffrn_standards_decay_% none
_diffrn_standards_interval_count 0
_diffrn_standards_interval_time 0
_diffrn_standards_number 0
_exptl_absorpt_coefficient_mu 3.028
_exptl_absorpt_correction_T_max 0.7722
_exptl_absorpt_correction_T_min 0.4952
_exptl_absorpt_correction_type multi-scan
_exptl_absorpt_process_details 'ABSCOR by T.Higashi 8 March, 1995'
_exptl_crystal_colour purple
_exptl_crystal_density_diffrn 2.080
_exptl_crystal_density_method 'not measured'
_exptl_crystal_description block
_exptl_crystal_F_000 7162
_exptl_crystal_size_max 0.27
_exptl_crystal_size_mid 0.14
_exptl_crystal_size_min 0.09
_refine_diff_density_max 3.341
_refine_diff_density_min -1.481
_refine_diff_density_rms 0.238
_refine_ls_extinction_method none
_refine_ls_goodness_of_fit_ref 1.053
_refine_ls_hydrogen_treatment constr
_refine_ls_matrix_type full
_refine_ls_number_parameters 310
_refine_ls_number_reflns 7268
_refine_ls_number_restraints 37
_refine_ls_restrained_S_all 1.054
_refine_ls_R_factor_all 0.0976
_refine_ls_R_factor_gt 0.0665
_refine_ls_shift/su_max 0.012
_refine_ls_shift/su_mean 0.001
_refine_ls_structure_factor_coef Fsqd
_refine_ls_weighting_details 'calc w=1/[\s^2^(Fo^2^)+(0.1030P)^2^+227.7623P] where P=(Fo^2^+2Fc^2^)/3'
_refine_ls_weighting_scheme calc
_refine_ls_wR_factor_gt 0.1913
_refine_ls_wR_factor_ref 0.2095
_reflns_number_gt 5009
_reflns_number_total 7268
_reflns_threshold_expression >2sigma(I)
_cod_data_source_file c3dt32855d.txt
_cod_data_source_block 1
_cod_depositor_comments
;
The following automatic conversions were performed:

'_symmetry_cell_setting' value 'Orthorhombic' changed to
'orthorhombic' according to
/home/saulius/struct/CIF-dictionaries/cif_core.dic dictionary named
'cif_core.dic' version 2.4.2 from 2011-04-26.

Automatic conversion script
Id: cif_fix_values 1891 2012-01-12 08:04:46Z andrius 
;
_cod_original_cell_volume 11855(4)
_cod_original_sg_symbol_H-M Immm
_cod_database_code 7022689

loop_
_symmetry_equiv_pos_as_xyz
'x, y, z'
'-x, -y, z'
'-x, y, -z'
'x, -y, -z'
'x+1/2, y+1/2, z+1/2'
'-x+1/2, -y+1/2, z+1/2'
'-x+1/2, y+1/2, -z+1/2'
'x+1/2, -y+1/2, -z+1/2'
'-x, -y, -z'
'x, y, -z'
'x, -y, z'
'-x, y, z'
'-x+1/2, -y+1/2, -z+1/2'
'x+1/2, y+1/2, -z+1/2'
'x+1/2, -y+1/2, z+1/2'
'-x+1/2, y+1/2, z+1/2'

loop_
_atom_site_label
_atom_site_type_symbol
_atom_site_fract_x
_atom_site_fract_y
_atom_site_fract_z
_atom_site_U_iso_or_equiv
_atom_site_adp_type
_atom_site_occupancy
_atom_site_symmetry_multiplicity
_atom_site_calc_flag
_atom_site_refinement_flags
Nb1 Nb 0.0000 0.21563(5) 0.16716(4) 0.0322(3) Uani 1 2 d S
Nb2 Nb 0.12526(8) 0.32430(4) 0.0000 0.0262(3) Uani 1 2 d S
Nb3 Nb 0.12185(6) 0.32300(3) 0.11011(2) 0.0309(2) Uani 1 1 d .
Nb4 Nb 0.24433(6) 0.23205(3) 0.05618(2) 0.0276(2) Uani 1 1 d .
Nb5 Nb 0.11364(6) 0.12393(3) 0.11052(3) 0.0327(2) Uani 1 1 d .
Ge1 Ge 0.0000 0.22610(5) 0.04968(4) 0.0217(3) Uani 1 2 d S
Ge2 Ge 0.17622(10) 0.12133(5) 0.0000 0.0309(3) Uani 1 2 d S
Cu1 Cu 0.2500 0.2500 0.2500 0.0454(5) Uani 1 2 d S
Cu2 Cu 0.0000 0.5000 0.0000 0.0579(12) Uani 1 8 d S
Na1 Na 0.0000 0.0669(4) 0.0000 0.051(2) Uani 1 4 d S
Na2 Na 0.2024(6) 0.0000 0.0535(3) 0.066(2) Uani 1 2 d S
Na3 Na 0.0000 0.0000 0.1676(8) 0.058(6) Uani 0.40 4 d SPU
Na4 Na 0.0000 0.4017(8) 0.1972(5) 0.050(5) Uani 0.32 2 d SP
Na5 Na 0.3905(14) 0.3200(8) 0.1350(7) 0.055(5) Uani 0.24 1 d PU
O1 O 0.1853(5) 0.0756(3) 0.1302(3) 0.051(2) Uani 1 1 d .
O2 O 0.0955(4) 0.2643(2) 0.04975(18) 0.0249(13) Uani 1 1 d .
O3 O 0.2368(6) 0.2807(3) 0.0000 0.0287(19) Uani 1 2 d S
O4 O 0.0884(5) 0.2677(3) 0.14661(19) 0.0343(15) Uani 1 1 d .
O5 O 0.0000 0.3343(4) 0.0000 0.027(3) Uani 1 4 d S
O6 O 0.1980(4) 0.1790(3) 0.0907(2) 0.0325(14) Uani 1 1 d .
O7 O 0.0000 0.1840(3) 0.0942(3) 0.0254(18) Uani 1 2 d S
O8 O 0.1593(6) 0.3698(3) 0.1483(2) 0.0473(19) Uani 1 1 d .
O9 O 0.0000 0.3432(4) 0.1014(3) 0.034(2) Uani 1 2 d S
O10 O 0.2079(6) 0.1864(3) 0.0000 0.0277(19) Uani 1 2 d S
O11 O 0.1142(5) 0.1033(3) 0.0452(2) 0.0353(15) Uani 1 1 d .
O12 O 0.3598(5) 0.2193(3) 0.0564(2) 0.0420(17) Uani 1 1 d .
O13 O 0.0000 0.1910(4) 0.0000 0.023(2) Uani 1 4 d S
O14 O 0.2397(5) 0.2881(3) 0.0960(2) 0.0353(15) Uani 1 1 d .
O15 O 0.0000 0.0862(4) 0.1154(3) 0.038(2) Uani 1 2 d S
O16 O 0.0000 0.2288(4) 0.2251(3) 0.041(2) Uani 1 2 d S
O17 O 0.2730(7) 0.0828(4) 0.0000 0.048(3) Uani 1 2 d S
O18 O 0.1510(5) 0.3630(3) 0.04913(19) 0.0339(15) Uani 1 1 d .
O19 O 0.0926(5) 0.1619(3) 0.1651(2) 0.0363(16) Uani 1 1 d .
O1W O 0.0000 0.0000 0.0563(9) 0.108(9) Uani 1 4 d SU
O2W O 0.3687(9) 0.3179(5) 0.2251(4) 0.088(4) Uani 0.90 1 d PU
O3W O 0.5000 0.2214(10) 0.1144(9) 0.111(8) Uiso 0.76 2 d SP
O4W O 0.1859(17) 0.0000 0.1912(7) 0.127(8) Uiso 0.94 2 d SP
O5W O 0.5000 0.2581(15) 0.0000 0.106(12) Uiso 0.72 4 d SP
O6W O 0.342(2) 0.0600(13) 0.0934(11) 0.120(11) Uiso 0.44 1 d P
O7W O 0.1115(15) 0.0827(9) 0.2303(7) 0.121(7) Uiso 0.68 1 d P
O8W O 0.5000 0.094(2) 0.1386(18) 0.125(18) Uiso 0.40 2 d SP
C1 C 0.0000 0.4738(12) 0.0867(8) 0.152(14) Uani 1 2 d SDU
C2 C 0.1463(13) 0.3357(7) 0.2755(5) 0.089(5) Uani 1 1 d U
H2A H 0.1806 0.3669 0.2710 0.106 Uiso 1 1 calc R
H2B H 0.0846 0.3457 0.2781 0.106 Uiso 1 1 calc R
C3 C 0.1730(11) 0.3127(7) 0.3153(4) 0.082(5) Uani 1 1 d .
H3A H 0.1226 0.2947 0.3279 0.098 Uiso 1 1 calc R
H3B H 0.1898 0.3397 0.3358 0.098 Uiso 1 1 calc R
N1 N 0.2441(7) 0.2775(4) 0.3118(3) 0.048(2) Uani 1 1 d .
H1C H 0.2363 0.2513 0.3309 0.058 Uiso 1 1 calc R
H1D H 0.2952 0.2935 0.3186 0.058 Uiso 1 1 calc R
N2 N 0.0000 0.4481(6) 0.0491(5) 0.071(5) Uani 1 2 d SD
N3 N 0.1564(7) 0.3028(4) 0.2373(3) 0.050(2) Uani 1 1 d .
H3C H 0.1721 0.3218 0.2137 0.060 Uiso 1 1 calc R
H3D H 0.1048 0.2870 0.2312 0.060 Uiso 1 1 calc R

loop_
_atom_site_aniso_label
_atom_site_aniso_U_11
_atom_site_aniso_U_22
_atom_site_aniso_U_33
_atom_site_aniso_U_23
_atom_site_aniso_U_13
_atom_site_aniso_U_12
Nb1 0.0291(7) 0.0486(7) 0.0190(5) 0.0062(5) 0.000 0.000
Nb2 0.0321(7) 0.0266(5) 0.0198(5) 0.000 0.000 -0.0056(5)
Nb3 0.0343(5) 0.0376(5) 0.0208(4) -0.0042(3) -0.0019(3) -0.0063(4)
Nb4 0.0231(4) 0.0374(4) 0.0224(4) 0.0006(3) -0.0026(3) -0.0036(3)
Nb5 0.0282(5) 0.0365(5) 0.0333(4) 0.0130(3) -0.0016(3) 0.0027(4)
Ge1 0.0218(7) 0.0255(6) 0.0177(5) 0.0016(5) 0.000 0.000
Ge2 0.0287(8) 0.0302(7) 0.0337(7) 0.000 0.000 0.0017(6)
Cu1 0.0382(12) 0.0704(13) 0.0277(8) -0.0068(8) -0.0094(7) 0.0047(9)
Cu2 0.091(4) 0.0317(19) 0.051(2) 0.000 0.000 0.000
Na1 0.032(5) 0.049(5) 0.071(6) 0.000 0.000 0.000
Na2 0.083(6) 0.034(3) 0.080(5) 0.000 0.017(4) 0.000
Na3 0.080(11) 0.041(8) 0.053(9) 0.000 0.000 0.000
Na4 0.054(13) 0.070(13) 0.026(8) -0.029(9) 0.000 0.000
Na5 0.051(6) 0.062(6) 0.053(6) -0.003(4) -0.005(4) -0.008(5)
O1 0.039(5) 0.055(5) 0.060(5) 0.019(4) -0.007(4) 0.007(4)
O2 0.024(3) 0.031(3) 0.020(3) 0.001(2) -0.003(2) -0.004(3)
O3 0.026(5) 0.038(5) 0.022(4) 0.000 0.000 -0.010(4)
O4 0.033(4) 0.045(4) 0.025(3) 0.003(3) -0.003(3) -0.006(3)
O5 0.028(7) 0.022(6) 0.030(6) 0.000 0.000 0.000
O6 0.027(4) 0.042(4) 0.028(3) 0.006(3) -0.004(3) 0.000(3)
O7 0.023(5) 0.034(5) 0.019(4) 0.006(3) 0.000 0.000
O8 0.054(5) 0.054(5) 0.034(4) -0.014(3) 0.000(3) -0.013(4)
O9 0.038(6) 0.038(5) 0.028(4) -0.001(4) 0.000 0.000
O10 0.023(5) 0.035(5) 0.025(4) 0.000 0.000 -0.002(4)
O11 0.031(4) 0.039(4) 0.036(3) 0.010(3) 0.000(3) 0.000(3)
O12 0.027(4) 0.061(5) 0.038(4) 0.001(3) -0.001(3) 0.000(3)
O13 0.024(7) 0.021(5) 0.024(6) 0.000 0.000 0.000
O14 0.032(4) 0.044(4) 0.030(3) -0.005(3) 0.000(3) -0.003(3)
O15 0.038(6) 0.040(5) 0.038(5) 0.012(4) 0.000 0.000
O16 0.037(6) 0.063(7) 0.024(4) 0.009(4) 0.000 0.000
O17 0.034(6) 0.055(7) 0.055(6) 0.000 0.000 0.020(5)
O18 0.044(4) 0.036(3) 0.022(3) -0.002(3) -0.001(3) -0.007(3)
O19 0.032(4) 0.052(4) 0.025(3) 0.011(3) -0.001(3) 0.004(3)
O1W 0.111(12) 0.107(11) 0.107(11) 0.000 0.000 0.000
O2W 0.079(7) 0.100(7) 0.087(6) 0.025(6) -0.025(6) -0.009(6)
C1 0.161(17) 0.144(17) 0.151(16) 0.015(9) 0.000 0.000
C2 0.099(9) 0.098(8) 0.069(7) -0.011(7) -0.010(7) 0.023(7)
C3 0.065(10) 0.147(15) 0.033(6) -0.021(8) -0.008(6) 0.037(10)
N1 0.038(6) 0.078(7) 0.028(4) -0.005(4) -0.012(4) 0.000(5)
N2 0.133(17) 0.037(7) 0.043(8) 0.010(6) 0.000 0.000
N3 0.055(7) 0.064(6) 0.031(4) -0.001(4) -0.009(4) 0.009(5)

loop_
_atom_type_symbol
_atom_type_description
_atom_type_scat_dispersion_real
_atom_type_scat_dispersion_imag
_atom_type_scat_source
C C 0.0033 0.0016 'International Tables Vol C Tables 4.2.6.8 and 6.1.1.4'
H H 0.0000 0.0000 'International Tables Vol C Tables 4.2.6.8 and 6.1.1.4'
O O 0.0106 0.0060 'International Tables Vol C Tables 4.2.6.8 and 6.1.1.4'
Nb Nb -2.0727 0.6215 'International Tables Vol C Tables 4.2.6.8 and 6.1.1.4'
Ge Ge 0.1547 1.8001 'International Tables Vol C Tables 4.2.6.8 and 6.1.1.4'
Cu Cu 0.3201 1.2651 'International Tables Vol C Tables 4.2.6.8 and 6.1.1.4'
Na Na 0.0362 0.0249 'International Tables Vol C Tables 4.2.6.8 and 6.1.1.4'
N N 0.0061 0.0033 'International Tables Vol C Tables 4.2.6.8 and 6.1.1.4'

loop_
_geom_angle_atom_site_label_1
_geom_angle_atom_site_label_2
_geom_angle_atom_site_label_3
_geom_angle
_geom_angle_site_symmetry_1
_geom_angle_site_symmetry_3
O16 Nb1 O19 99.5(3) . 12
O16 Nb1 O19 99.5(3) . .
O19 Nb1 O19 90.2(4) 12 .
O16 Nb1 O4 100.2(3) . .
O19 Nb1 O4 160.1(3) 12 .
O19 Nb1 O4 89.6(3) . .
O16 Nb1 O4 100.2(3) . 12
O19 Nb1 O4 89.6(3) 12 12
O19 Nb1 O4 160.1(3) . 12
O4 Nb1 O4 83.9(4) . 12
O16 Nb1 O7 170.6(4) . .
O19 Nb1 O7 74.1(2) 12 .
O19 Nb1 O7 74.1(2) . .
O4 Nb1 O7 86.7(2) . .
O4 Nb1 O7 86.7(2) 12 .
O18 Nb2 O18 108.2(4) . 10
O18 Nb2 O5 97.8(3) . .
O18 Nb2 O5 97.8(3) 10 .
O18 Nb2 O3 97.4(3) . .
O18 Nb2 O3 97.4(3) 10 .
O5 Nb2 O3 153.9(4) . .
O18 Nb2 O2 168.4(3) . 10
O18 Nb2 O2 82.9(3) 10 10
O5 Nb2 O2 83.9(3) . 10
O3 Nb2 O2 77.1(2) . 10
O18 Nb2 O2 82.9(3) . .
O18 Nb2 O2 168.4(3) 10 .
O5 Nb2 O2 83.9(3) . .
O3 Nb2 O2 77.1(2) . .
O2 Nb2 O2 85.9(3) 10 .
O18 Nb2 Nb3 145.0(2) . 10
O18 Nb2 Nb3 36.8(2) 10 10
O5 Nb2 Nb3 89.20(3) . 10
O3 Nb2 Nb3 90.41(3) . 10
O2 Nb2 Nb3 46.25(15) 10 10
O2 Nb2 Nb3 132.15(15) . 10
O18 Nb2 Nb3 36.8(2) . .
O18 Nb2 Nb3 145.0(2) 10 .
O5 Nb2 Nb3 89.20(3) . .
O3 Nb2 Nb3 90.41(3) . .
O2 Nb2 Nb3 132.15(15) 10 .
O2 Nb2 Nb3 46.25(15) . .
Nb3 Nb2 Nb3 177.89(5) 10 .
O8 Nb3 O4 103.0(3) . .
O8 Nb3 O9 102.0(4) . .
O4 Nb3 O9 91.8(3) . .
O8 Nb3 O14 99.3(3) . .
O4 Nb3 O14 91.1(3) . .
O9 Nb3 O14 157.3(3) . .
O8 Nb3 O18 99.5(3) . .
O4 Nb3 O18 157.3(3) . .
O9 Nb3 O18 87.0(3) . .
O14 Nb3 O18 81.8(3) . .
O8 Nb3 O2 168.9(3) . .
O4 Nb3 O2 85.4(2) . .
O9 Nb3 O2 84.8(3) . .
O14 Nb3 O2 72.9(2) . .
O18 Nb3 O2 71.9(2) . .
O8 Nb3 Nb2 130.0(2) . .
O4 Nb3 Nb2 126.84(19) . .
O9 Nb3 Nb2 82.8(3) . .
O14 Nb3 Nb2 77.44(18) . .
O18 Nb3 Nb2 30.53(17) . .
O2 Nb3 Nb2 41.49(14) . .
O12 Nb4 O6 103.3(3) . .
O12 Nb4 O14 100.2(3) . .
O6 Nb4 O14 101.2(3) . .
O12 Nb4 O3 99.6(3) . .
O6 Nb4 O3 150.3(3) . .
O14 Nb4 O3 93.0(3) . .
O12 Nb4 O10 98.8(3) . .
O6 Nb4 O10 86.6(3) . .
O14 Nb4 O10 157.1(3) . .
O3 Nb4 O10 71.2(3) . .
O12 Nb4 O2 169.4(3) . .
O6 Nb4 O2 87.2(3) . .
O14 Nb4 O2 75.5(3) . .
O3 Nb4 O2 71.2(3) . .
O10 Nb4 O2 83.6(3) . .
O1 Nb5 O19 99.9(3) . .
O1 Nb5 O15 99.0(4) . .
O19 Nb5 O15 92.6(4) . .
O1 Nb5 O6 102.5(3) . .
O19 Nb5 O6 89.9(3) . .
O15 Nb5 O6 157.6(3) . .
O1 Nb5 O11 98.0(3) . .
O19 Nb5 O11 162.0(3) . .
O15 Nb5 O11 86.9(3) . .
O6 Nb5 O11 83.9(3) . .
O1 Nb5 O7 169.7(3) . .
O19 Nb5 O7 74.1(3) . .
O15 Nb5 O7 73.3(3) . .
O6 Nb5 O7 86.0(2) . .
O11 Nb5 O7 88.5(3) . .
O7 Ge1 O2 110.8(2) . .
O7 Ge1 O2 110.8(2) . 12
O2 Ge1 O2 111.0(4) . 12
O7 Ge1 O13 109.9(4) . .
O2 Ge1 O13 107.1(2) . .
O2 Ge1 O13 107.1(2) 12 .
O11 Ge2 O11 105.2(5) 10 .
O11 Ge2 O10 114.2(3) 10 .
O11 Ge2 O10 114.2(3) . .
O11 Ge2 O17 107.2(3) 10 .
O11 Ge2 O17 107.2(3) . .
O10 Ge2 O17 108.5(5) . .
O11 Ge2 Na1 52.6(2) 10 .
O11 Ge2 Na1 52.6(2) . .
O10 Ge2 Na1 133.8(3) . .
O17 Ge2 Na1 117.7(4) . .
O11 Ge2 Na2 57.3(3) 10 10
O11 Ge2 Na2 100.5(3) . 10
O10 Ge2 Na2 145.1(2) . 10
O17 Ge2 Na2 53.8(4) . 10
Na1 Ge2 Na2 71.6(2) . 10
O11 Ge2 Na2 100.5(3) 10 .
O11 Ge2 Na2 57.3(3) . .
O10 Ge2 Na2 145.1(2) . .
O17 Ge2 Na2 53.8(4) . .
Na1 Ge2 Na2 71.6(2) . .
Na2 Ge2 Na2 54.1(2) 10 .
N3 Cu1 N3 180.0(5) 13 .
N3 Cu1 N1 84.5(4) 13 13
N3 Cu1 N1 95.5(4) . 13
N3 Cu1 N1 95.5(4) 13 .
N3 Cu1 N1 84.5(4) . .
N1 Cu1 N1 180.00(17) 13 .
N2 Cu2 N2 84.3(9) 10 9_565
N2 Cu2 N2 180.0(8) 10 2_565
N2 Cu2 N2 95.7(9) 9_565 2_565
N2 Cu2 N2 95.7(9) 10 .
N2 Cu2 N2 180.0(8) 9_565 .
N2 Cu2 N2 84.3(9) 2_565 .
O11 Na1 O11 133.6(5) 3 .
O11 Na1 O11 92.1(4) 3 10
O11 Na1 O11 69.6(3) . 10
O11 Na1 O11 69.6(3) 3 12
O11 Na1 O11 92.1(4) . 12
O11 Na1 O11 133.6(5) 10 12
O11 Na1 O1W 83.1(3) 3 9
O11 Na1 O1W 132.9(2) . 9
O11 Na1 O1W 83.1(3) 10 9
O11 Na1 O1W 132.9(2) 12 9
O11 Na1 O1W 132.9(2) 3 .
O11 Na1 O1W 83.1(3) . .
O11 Na1 O1W 132.9(2) 10 .
O11 Na1 O1W 83.1(3) 12 .
O1W Na1 O1W 89.1(9) 9 .
O11 Na1 Ge2 116.9(3) 3 .
O11 Na1 Ge2 34.83(17) . .
O11 Na1 Ge2 34.83(17) 10 .
O11 Na1 Ge2 116.9(3) 12 .
O1W Na1 Ge2 109.50(16) 9 .
O1W Na1 Ge2 109.50(16) . .
O11 Na1 Ge2 34.83(17) 3 3
O11 Na1 Ge2 116.9(3) . 3
O11 Na1 Ge2 116.9(3) 10 3
O11 Na1 Ge2 34.83(17) 12 3
O1W Na1 Ge2 109.50(16) 9 3
O1W Na1 Ge2 109.50(16) . 3
Ge2 Na1 Ge2 124.1(3) . 3
O11 Na1 Na1 113.2(3) 3 9
O11 Na1 Na1 113.2(3) . 9
O11 Na1 Na1 113.2(3) 10 9
O11 Na1 Na1 113.2(3) 12 9
O1W Na1 Na1 44.5(5) 9 9
O1W Na1 Na1 44.5(5) . 9
Ge2 Na1 Na1 117.93(16) . 9
Ge2 Na1 Na1 117.93(16) 3 9
O11 Na1 Na2 50.84(19) 3 9
O11 Na1 Na2 169.9(2) . 9
O11 Na1 Na2 120.4(2) 10 9
O11 Na1 Na2 81.2(2) 12 9
O1W Na1 Na2 52.20(13) 9 9
O1W Na1 Na2 88.5(3) . 9
Ge2 Na1 Na2 155.21(11) . 9
Ge2 Na1 Na2 60.78(9) 3 9
Na1 Na1 Na2 63.38(14) 9 9
O11 Na1 Na2 169.9(2) 3 .
O11 Na1 Na2 50.84(19) . .
O11 Na1 Na2 81.2(2) 10 .
O11 Na1 Na2 120.4(2) 12 .
O1W Na1 Na2 88.5(3) 9 .
O1W Na1 Na2 52.20(13) . .
Ge2 Na1 Na2 60.78(9) . .
Ge2 Na1 Na2 155.21(11) 3 .
Na1 Na1 Na2 63.38(14) 9 .
Na2 Na1 Na2 126.8(3) 9 .
O11 Na1 Na2 81.2(2) 3 2
O11 Na1 Na2 120.4(2) . 2
O11 Na1 Na2 169.9(2) 10 2
O11 Na1 Na2 50.84(19) 12 2
O1W Na1 Na2 88.5(3) 9 2
O1W Na1 Na2 52.20(13) . 2
Ge2 Na1 Na2 155.21(11) . 2
Ge2 Na1 Na2 60.78(9) 3 2
Na1 Na1 Na2 63.38(14) 9 2
Na2 Na1 Na2 49.5(2) 9 2
Na2 Na1 Na2 104.4(2) . 2
O6W Na2 O6W 65.3(14) . 11
O6W Na2 O17 64.2(7) . .
O6W Na2 O17 111.5(8) 11 .
O6W Na2 O17 111.5(8) . 11
O6W Na2 O17 64.2(7) 11 11
O17 Na2 O17 95.8(4) . 11
O6W Na2 O11 83.0(7) . .
O6W Na2 O11 147.2(7) 11 .
O17 Na2 O11 57.0(2) . .
O17 Na2 O11 141.1(3) 11 .
O6W Na2 O11 147.2(7) . 11
O6W Na2 O11 83.0(7) 11 11
O17 Na2 O11 141.1(3) . 11
O17 Na2 O11 57.0(2) 11 11
O11 Na2 O11 126.3(4) . 11
O6W Na2 Na2 114.8(7) . 10
O6W Na2 Na2 114.8(7) 11 10
O17 Na2 Na2 55.94(19) . 10
O17 Na2 Na2 55.94(19) 11 10
O11 Na2 Na2 85.19(19) . 10
O11 Na2 Na2 85.19(19) 11 10
O6W Na2 Ge2 138.5(7) . 11
O6W Na2 Ge2 78.2(7) 11 11
O17 Na2 Ge2 116.2(3) . 11
O17 Na2 Ge2 29.6(2) 11 11
O11 Na2 Ge2 134.5(3) . 11
O11 Na2 Ge2 28.87(13) 11 11
Na2 Na2 Ge2 62.94(11) 10 11
O6W Na2 Ge2 78.2(7) . .
O6W Na2 Ge2 138.5(7) 11 .
O17 Na2 Ge2 29.6(2) . .
O17 Na2 Ge2 116.2(3) 11 .
O11 Na2 Ge2 28.87(13) . .
O11 Na2 Ge2 134.5(3) 11 .
Na2 Na2 Ge2 62.94(11) 10 .
Ge2 Na2 Ge2 124.1(2) 11 .
O6W Na2 Na1 173.7(7) . 9
O6W Na2 Na1 120.7(7) 11 9
O17 Na2 Na1 112.9(3) . 9
O17 Na2 Na1 74.0(3) 11 9
O11 Na2 Na1 90.8(3) . 9
O11 Na2 Na1 38.2(2) 11 9
Na2 Na2 Na1 65.26(11) 10 9
Ge2 Na2 Na1 47.62(14) 11 9
Ge2 Na2 Na1 96.8(2) . 9
O6W Na2 Na1 120.7(7) . .
O6W Na2 Na1 173.7(7) 11 .
O17 Na2 Na1 74.0(3) . .
O17 Na2 Na1 112.9(3) 11 .
O11 Na2 Na1 38.2(2) . .
O11 Na2 Na1 90.8(3) 11 .
Na2 Na2 Na1 65.26(11) 10 .
Ge2 Na2 Na1 96.8(2) 11 .
Ge2 Na2 Na1 47.62(14) . .
Na1 Na2 Na1 53.2(3) 9 .
O15 Na3 O15 109.4(9) . 2
O15 Na3 O4W 98.2(3) . .
O15 Na3 O4W 98.2(3) 2 .
O15 Na3 O4W 98.2(3) . 2
O15 Na3 O4W 98.2(3) 2 2
O4W Na3 O4W 151.5(13) . 2
O8 Na4 O8 109.7(6) 12 .
O14 Na5 O2W 109.1(8) . .
O14 Na5 Na5 147.7(5) . 12_655
O2W Na5 Na5 96.9(5) . 12_655
Ge1 O2 Nb2 124.4(3) . .
Ge1 O2 Nb4 125.0(3) . .
Nb2 O2 Nb4 96.3(2) . .
Ge1 O2 Nb3 119.6(3) . .
Nb2 O2 Nb3 92.3(2) . .
Nb4 O2 Nb3 90.2(2) . .
Nb2 O3 Nb4 112.1(3) . 10
Nb2 O3 Nb4 112.1(3) . .
Nb4 O3 Nb4 106.7(4) 10 .
Nb3 O4 Nb1 151.4(4) . .
Nb2 O5 Nb2 164.4(7) . 3
Nb4 O6 Nb5 158.7(4) . .
Ge1 O7 Nb1 120.7(4) . .
Ge1 O7 Nb5 125.1(2) . .
Nb1 O7 Nb5 91.9(2) . .
Ge1 O7 Nb5 125.1(2) . 12
Nb1 O7 Nb5 91.9(2) . 12
Nb5 O7 Nb5 92.9(3) . 12
Nb3 O8 Na4 105.1(4) . .
Nb3 O9 Nb3 144.7(5) 12 .
Ge2 O10 Nb4 126.96(19) . .
Ge2 O10 Nb4 126.96(19) . 10
Nb4 O10 Nb4 105.0(4) . 10
Ge2 O11 Nb5 134.3(4) . .
Ge2 O11 Na1 92.6(3) . .
Nb5 O11 Na1 130.6(3) . .
Ge2 O11 Na2 93.9(3) . .
Nb5 O11 Na2 98.8(3) . .
Na1 O11 Na2 90.9(3) . .
Ge1 O13 Ge1 117.7(6) 10 .
Nb4 O14 Nb3 120.4(3) . .
Nb4 O14 Na5 118.9(6) . .
Nb3 O14 Na5 120.6(5) . .
Nb5 O15 Nb5 120.1(5) . 12
Nb5 O15 Na3 116.5(3) . .
Nb5 O15 Na3 116.5(3) 12 .
Ge2 O17 Na2 96.6(4) . 10
Ge2 O17 Na2 96.6(4) . .
Na2 O17 Na2 68.1(4) 10 .
Nb2 O18 Nb3 112.7(3) . .
Nb5 O19 Nb1 119.8(3) . .
Na1 O1W Na1 90.9(9) 9 .
N2 C1 C1 120.4(16) . 2_565
C3 C2 N3 113.9(14) . .
C2 C3 N1 115.3(12) . .
C3 N1 Cu1 109.5(7) . .
C1 N2 Cu2 107.5(18) . .
C2 N3 Cu1 108.9(8) . .

loop_
_geom_bond_atom_site_label_1
_geom_bond_atom_site_label_2
_geom_bond_distance
_geom_bond_site_symmetry_2
Nb1 O16 1.787(9) .
Nb1 O19 1.974(7) 12
Nb1 O19 1.974(7) .
Nb1 O4 1.997(7) .
Nb1 O4 1.997(7) 12
Nb1 O7 2.356(8) .
Nb2 O18 1.836(6) .
Nb2 O18 1.836(6) 10
Nb2 O5 1.910(2) .
Nb2 O3 2.028(10) .
Nb2 O2 2.211(6) 10
Nb2 O2 2.211(6) .
Nb2 Nb3 3.3347(10) 10
Nb2 Nb3 3.3347(10) .
Nb3 O8 1.769(7) .
Nb3 O4 1.880(6) .
Nb3 O9 1.931(3) .
Nb3 O14 2.041(7) .
Nb3 O18 2.163(6) .
Nb3 O2 2.411(6) .
Nb4 O12 1.775(8) .
Nb4 O6 1.864(6) .
Nb4 O14 1.891(6) .
Nb4 O3 2.121(5) .
Nb4 O10 2.145(5) .
Nb4 O2 2.407(6) .
Nb5 O1 1.760(7) .
Nb5 O19 1.951(7) .
Nb5 O15 1.981(5) .
Nb5 O6 2.005(7) .
Nb5 O11 2.050(7) .
Nb5 O7 2.369(6) .
Ge1 O7 1.736(8) .
Ge1 O2 1.750(6) .
Ge1 O2 1.750(6) 12
Ge1 O13 1.757(6) .
Ge2 O11 1.722(7) 10
Ge2 O11 1.722(7) .
Ge2 O10 1.752(9) .
Ge2 O17 1.771(10) .
Ge2 Na1 3.013(5) .
Ge2 Na2 3.559(4) 10
Ge2 Na2 3.559(4) .
Cu1 N3 2.004(10) 13
Cu1 N3 2.004(10) .
Cu1 N1 2.004(8) 13
Cu1 N1 2.004(8) .
Cu2 N2 2.007(14) 10
Cu2 N2 2.007(14) 9_565
Cu2 N2 2.007(14) 2_565
Cu2 N2 2.007(14) .
Na1 O11 2.395(8) 3
Na1 O11 2.395(8) .
Na1 O11 2.395(8) 10
Na1 O11 2.395(8) 12
Na1 O1W 2.43(2) 9
Na1 O1W 2.43(2) .
Na1 Ge2 3.013(5) 3
Na1 Na1 3.467(18) 9
Na1 Na2 3.870(9) 9
Na1 Na2 3.870(9) .
Na1 Na2 3.870(9) 2
Na2 O6W 2.88(4) .
Na2 O6W 2.88(4) 11
Na2 O17 2.891(11) .
Na2 O17 2.891(11) 11
Na2 O11 3.001(8) .
Na2 O11 3.001(8) 11
Na2 Na2 3.239(15) 10
Na2 Ge2 3.559(4) 11
Na2 Na1 3.870(9) 9
Na3 O15 2.736(17) .
Na3 O15 2.736(17) 2
Na3 O4W 2.90(3) .
Na3 O4W 2.90(3) 2
Na4 O8 2.943(12) 12
Na4 O8 2.943(12) .
Na5 O14 2.69(2) .
Na5 O2W 2.75(2) .
Na5 Na5 3.31(4) 12_655
O3 Nb4 2.121(5) 10
O5 Nb2 1.910(2) 3
O7 Nb5 2.369(6) 12
O9 Nb3 1.931(3) 12
O10 Nb4 2.145(5) 10
O13 Ge1 1.757(6) 10
O15 Nb5 1.981(5) 12
O17 Na2 2.891(11) 10
O1W Na1 2.43(2) 9
C1 N2 1.318(10) .
C1 C1 1.36(6) 2_565
C2 C3 1.40(2) .
C2 N3 1.446(17) .
C3 N1 1.413(17) .
